data_7712979
loop_
_publ_author_name
'Epishina, Margarita'
'Kulikov, Alexander'
'Ananyev, Ivan V.'
'Anisimov, Aleksei A.'
'Monogarov, Konstantin Alexandrovich'
'Fershtat, Leonid'

_publ_section_title
;
 Impact of regiochemistry in energetic materials science: a case of
 (nitratomethyl-1,2,3-triazolyl)furazans
;
_journal_name_full 'Dalton Transactions'
_journal_paper_doi 10.1039/D3DT00917C
_journal_year 2023
_chemical_formula_moiety 'C6 H6 N6 O5'
_chemical_formula_sum 'C6 H6 N6 O5'
_chemical_formula_weight 242.17
_space_group_crystal_system monoclinic
_space_group_IT_number 15
_space_group_name_Hall '-C 2yc'
_space_group_name_H-M_alt 'C 1 2/c 1'
_atom_sites_solution_hydrogens difmap
_audit_creation_method SHELXL-2014/6
_audit_update_record
;
2023-03-17 deposited with the CCDC.	2023-05-08 downloaded from the CCDC.
;
_cell_angle_alpha 90
_cell_angle_beta 111.2210(10)
_cell_angle_gamma 90
_cell_formula_units_Z 8
_cell_length_a 18.5628(3)
_cell_length_b 7.92780(10)
_cell_length_c 13.6589(2)
_cell_measurement_reflns_used 210
_cell_measurement_temperature 100(2)
_cell_measurement_theta_max 25
_cell_measurement_theta_min 3
_cell_volume 1873.77(5)
_computing_cell_refinement 'Bruker SAINT'
_computing_data_collection 'Bruker APEX II'
_computing_data_reduction 'Bruker SAINT'
_computing_molecular_graphics 'Bruker SHELXTL'
_computing_publication_material 'Bruker SHELXTL'
_computing_structure_refinement 'SHELXL-97 (Sheldrick, 1997)'
_computing_structure_solution 'SHELXS-97 (Sheldrick, 1997)'
_diffrn_ambient_temperature 100(2)
_diffrn_measured_fraction_theta_full 0.985
_diffrn_measured_fraction_theta_max 0.991
_diffrn_measurement_device_type 'Bruker APEX II CCD area detector''
_diffrn_measurement_method 'omega scans'
_diffrn_radiation_type MoK\a
_diffrn_radiation_wavelength 0.71073
_diffrn_reflns_av_R_equivalents 0.0218
_diffrn_reflns_av_unetI/netI 0.0104
_diffrn_reflns_Laue_measured_fraction_full 0.985
_diffrn_reflns_Laue_measured_fraction_max 0.991
_diffrn_reflns_limit_h_max 26
_diffrn_reflns_limit_h_min -26
_diffrn_reflns_limit_k_max 11
_diffrn_reflns_limit_k_min -10
_diffrn_reflns_limit_l_max 18
_diffrn_reflns_limit_l_min -19
_diffrn_reflns_number 25668
_diffrn_reflns_point_group_measured_fraction_full 0.985
_diffrn_reflns_point_group_measured_fraction_max 0.991
_diffrn_reflns_theta_full 25.242
_diffrn_reflns_theta_max 29.990
_diffrn_reflns_theta_min 2.354
_exptl_absorpt_coefficient_mu 0.151
_exptl_absorpt_correction_T_max 0.992
_exptl_absorpt_correction_T_min 0.961
_exptl_absorpt_correction_type multi-scan
_exptl_absorpt_process_details SADABS
_exptl_crystal_colour colorless
_exptl_crystal_density_diffrn 1.717
_exptl_crystal_description prism
_exptl_crystal_F_000 992
_exptl_crystal_size_max 0.211
_exptl_crystal_size_mid 0.176
_exptl_crystal_size_min 0.143
_refine_diff_density_max 0.481
_refine_diff_density_min -0.213
_refine_diff_density_rms 0.044
_refine_ls_extinction_method none
_refine_ls_goodness_of_fit_ref 1.040
_refine_ls_hydrogen_treatment refall
_refine_ls_matrix_type full
_refine_ls_number_parameters 178
_refine_ls_number_reflns 2710
_refine_ls_number_restraints 0
_refine_ls_restrained_S_all 1.040
_refine_ls_R_factor_all 0.0308
_refine_ls_R_factor_gt 0.0299
_refine_ls_shift/su_max 0.000
_refine_ls_shift/su_mean 0.000
_refine_ls_structure_factor_coef Fsqd
_refine_ls_weighting_details 'w=1/[\s^2^(Fo^2^)+(0.0390P)^2^+1.5546P] where P=(Fo^2^+2Fc^2^)/3'
_refine_ls_weighting_scheme calc
_refine_ls_wR_factor_gt 0.0770
_refine_ls_wR_factor_ref 0.0777
_reflns_Friedel_coverage 0.000
_reflns_number_gt 2598
_reflns_number_total 2710
_reflns_threshold_expression I>2\s(I)
_cod_data_source_file d3dt00917c2.cif
_cod_data_source_block a_CCDC1
_cod_original_sg_symbol_H-M 'C 2/c'
_cod_database_code 7712979
_shelx_space_group_comment
;
The symmetry employed for this shelxl refinement is uniquely defined
by the following loop, which should always be used as a source of
symmetry information in preference to the above space-group names.
They are only intended as comments.
;
_shelx_estimated_absorpt_t_min 0.969
_shelx_estimated_absorpt_t_max 0.979
_shelxl_version_number 2014/6

loop_
_space_group_symop_operation_xyz
'x, y, z'
'-x, y, -z+1/2'
'x+1/2, y+1/2, z'
'-x+1/2, y+1/2, -z+1/2'
'-x, -y, -z'
'x, -y, z-1/2'
'-x+1/2, -y+1/2, -z'
'x+1/2, -y+1/2, z-1/2'

loop_
_atom_site_label
_atom_site_type_symbol
_atom_site_fract_x
_atom_site_fract_y
_atom_site_fract_z
_atom_site_U_iso_or_equiv
_atom_site_adp_type
_atom_site_occupancy
_atom_site_site_symmetry_order
_atom_site_calc_flag
_atom_site_refinement_flags_posn
_atom_site_refinement_flags_adp
_atom_site_refinement_flags_occupancy
_atom_site_disorder_assembly
_atom_site_disorder_group
O1 O 0.41824(4) 0.47435(9) 0.24095(5) 0.01700(14) Uani 1 1 d . . . . .
O2 O 0.28892(4) 0.72636(9) 0.37421(6) 0.02651(17) Uani 1 1 d . . . . .
O3 O 0.35839(4) 0.58256(9) 0.51258(5) 0.02138(15) Uani 1 1 d . . . . .
O4 O 0.26050(3) 0.31240(8) 0.38647(5) 0.01454(13) Uani 1 1 d . . . . .
O5 O 0.37359(3) 0.02390(8) 0.72425(5) 0.01309(13) Uani 1 1 d . . . . .
N1 N 0.37410(4) 0.58697(9) 0.27126(6) 0.01456(14) Uani 1 1 d . . . . .
N2 N 0.44198(4) 0.34123(10) 0.31004(6) 0.01509(15) Uani 1 1 d . . . . .
N3 N 0.33634(4) 0.61857(9) 0.41954(6) 0.01555(15) Uani 1 1 d . . . . .
N4 N 0.42409(4) 0.25825(9) 0.46492(5) 0.01140(14) Uani 1 1 d . . . . .
N5 N 0.49474(4) 0.24345(10) 0.54272(6) 0.01510(15) Uani 1 1 d . . . . .
N6 N 0.48658(4) 0.13198(10) 0.60800(6) 0.01488(15) Uani 1 1 d . . . . .
C1 C 0.37201(4) 0.52524(10) 0.35787(6) 0.01157(15) Uani 1 1 d . . . . .
C2 C 0.41356(4) 0.37134(10) 0.38233(6) 0.01079(15) Uani 1 1 d . . . . .
C3 C 0.37061(4) 0.15588(10) 0.48169(6) 0.01049(14) Uani 1 1 d . . . . .
C4 C 0.41169(4) 0.07561(10) 0.57434(6) 0.01153(15) Uani 1 1 d . . . . .
C5 C 0.28935(4) 0.14489(10) 0.40544(6) 0.01166(15) Uani 1 1 d . . . . .
C6 C 0.38668(5) -0.05070(10) 0.63688(6) 0.01246(15) Uani 1 1 d . . . . .
H5B H 0.2598(7) 0.0760(15) 0.4353(9) 0.013(3) Uiso 1 1 d . . . . .
H6B H 0.3375(7) -0.1032(16) 0.5930(10) 0.015(3) Uiso 1 1 d . . . . .
H5A H 0.2900(7) 0.0958(16) 0.3414(10) 0.017(3) Uiso 1 1 d . . . . .
H6A H 0.4251(7) -0.1372(16) 0.6594(10) 0.016(3) Uiso 1 1 d . . . . .
H5O H 0.4166(9) 0.0562(18) 0.7695(11) 0.026(3) Uiso 1 1 d . . . . .
H4O H 0.2171(9) 0.3147(19) 0.3387(12) 0.031(4) Uiso 1 1 d . . . . .

loop_
_atom_site_aniso_label
_atom_site_aniso_U_11
_atom_site_aniso_U_22
_atom_site_aniso_U_33
_atom_site_aniso_U_23
_atom_site_aniso_U_13
_atom_site_aniso_U_12
O1 0.0202(3) 0.0195(3) 0.0128(3) 0.0028(2) 0.0078(2) 0.0014(2)
O2 0.0272(4) 0.0183(3) 0.0361(4) 0.0036(3) 0.0141(3) 0.0096(3)
O3 0.0297(4) 0.0210(3) 0.0157(3) -0.0049(2) 0.0108(3) -0.0041(3)
O4 0.0096(3) 0.0127(3) 0.0171(3) 0.0005(2) -0.0003(2) 0.0019(2)
O5 0.0112(3) 0.0157(3) 0.0113(3) -0.0020(2) 0.0027(2) 0.0001(2)
N1 0.0139(3) 0.0147(3) 0.0134(3) 0.0012(2) 0.0030(2) -0.0006(2)
N2 0.0161(3) 0.0154(3) 0.0142(3) 0.0013(3) 0.0061(3) 0.0005(3)
N3 0.0173(3) 0.0118(3) 0.0190(3) -0.0027(3) 0.0083(3) -0.0014(3)
N4 0.0085(3) 0.0125(3) 0.0111(3) 0.0019(2) 0.0010(2) -0.0007(2)
N5 0.0090(3) 0.0186(3) 0.0136(3) 0.0039(3) -0.0008(2) -0.0011(2)
N6 0.0110(3) 0.0166(3) 0.0143(3) 0.0033(3) 0.0013(2) -0.0005(2)
C1 0.0109(3) 0.0114(3) 0.0110(3) -0.0004(3) 0.0023(3) -0.0008(3)
C2 0.0093(3) 0.0112(3) 0.0103(3) -0.0001(3) 0.0017(3) -0.0015(3)
C3 0.0096(3) 0.0101(3) 0.0112(3) -0.0001(3) 0.0031(3) -0.0004(2)
C4 0.0106(3) 0.0111(3) 0.0115(3) 0.0004(3) 0.0024(3) 0.0002(3)
C5 0.0090(3) 0.0115(3) 0.0123(3) -0.0006(3) 0.0012(3) -0.0005(2)
C6 0.0150(3) 0.0104(3) 0.0118(3) 0.0005(3) 0.0046(3) 0.0002(3)

loop_
_atom_type_symbol
_atom_type_description
_atom_type_scat_dispersion_real
_atom_type_scat_dispersion_imag
_atom_type_scat_source
C C 0.0033 0.0016 'International Tables Vol C Tables 4.2.6.8 and 6.1.1.4'
H H 0.0000 0.0000 'International Tables Vol C Tables 4.2.6.8 and 6.1.1.4'
N N 0.0061 0.0033 'International Tables Vol C Tables 4.2.6.8 and 6.1.1.4'
O O 0.0106 0.0060 'International Tables Vol C Tables 4.2.6.8 and 6.1.1.4'

loop_
_geom_angle_atom_site_label_1
_geom_angle_atom_site_label_2
_geom_angle_atom_site_label_3
_geom_angle
_geom_angle_site_symmetry_1
_geom_angle_site_symmetry_3
_geom_angle_publ_flag
N1 O1 N2 111.68(6) . . ?
C5 O4 H4O 110.9(11) . . ?
C6 O5 H5O 109.4(9) . . ?
C1 N1 O1 104.38(7) . . ?
C2 N2 O1 105.23(7) . . ?
O3 N3 O2 126.87(8) . . ?
O3 N3 C1 115.77(7) . . ?
O2 N3 C1 117.35(7) . . ?
N5 N4 C3 111.80(7) . . ?
N5 N4 C2 119.93(7) . . ?
C3 N4 C2 128.25(7) . . ?
N6 N5 N4 105.97(6) . . ?
N5 N6 C4 110.27(7) . . ?
N1 C1 C2 110.33(7) . . ?
N1 C1 N3 120.65(7) . . ?
C2 C1 N3 128.81(7) . . ?
N2 C2 N4 121.25(7) . . ?
N2 C2 C1 108.37(7) . . ?
N4 C2 C1 130.36(7) . . ?
N4 C3 C4 103.60(7) . . ?
N4 C3 C5 122.02(7) . . ?
C4 C3 C5 134.33(7) . . ?
N6 C4 C3 108.36(7) . . ?
N6 C4 C6 120.89(7) . . ?
C3 C4 C6 130.74(7) . . ?
O4 C5 C3 106.96(6) . . ?
O4 C5 H5B 111.9(7) . . ?
C3 C5 H5B 108.9(7) . . ?
O4 C5 H5A 109.9(8) . . ?
C3 C5 H5A 108.4(8) . . ?
H5B C5 H5A 110.7(10) . . ?
O5 C6 C4 112.44(7) . . ?
O5 C6 H6B 106.4(7) . . ?
C4 C6 H6B 110.3(7) . . ?
O5 C6 H6A 111.1(7) . . ?
C4 C6 H6A 108.3(7) . . ?
H6B C6 H6A 108.2(10) . . ?

loop_
_geom_bond_atom_site_label_1
_geom_bond_atom_site_label_2
_geom_bond_distance
_geom_bond_site_symmetry_2
_geom_bond_publ_flag
O1 N1 1.3731(10) . ?
O1 N2 1.3775(9) . ?
O2 N3 1.2223(10) . ?
O3 N3 1.2196(10) . ?
O4 C5 1.4203(10) . ?
O4 H4O 0.834(16) . ?
O5 C6 1.4293(10) . ?
O5 H5O 0.854(15) . ?
N1 C1 1.2937(10) . ?
N2 C2 1.2990(10) . ?
N3 C1 1.4488(11) . ?
N4 N5 1.3616(9) . ?
N4 C3 1.3645(10) . ?
N4 C2 1.3981(10) . ?
N5 N6 1.3025(10) . ?
N6 C4 1.3716(10) . ?
C1 C2 1.4172(11) . ?
C3 C4 1.3745(10) . ?
C3 C5 1.4933(11) . ?
C4 C6 1.4949(11) . ?
C5 H5B 0.963(12) . ?
C5 H5A 0.962(13) . ?
C6 H6B 0.985(13) . ?
C6 H6A 0.957(13) . ?

loop_
_geom_torsion_atom_site_label_1
_geom_torsion_atom_site_label_2
_geom_torsion_atom_site_label_3
_geom_torsion_atom_site_label_4
_geom_torsion
_geom_torsion_site_symmetry_1
_geom_torsion_site_symmetry_2
_geom_torsion_site_symmetry_3
_geom_torsion_site_symmetry_4
_geom_torsion_publ_flag
N2 O1 N1 C1 0.97(9) . . . . ?
N1 O1 N2 C2 -0.44(9) . . . . ?
C3 N4 N5 N6 0.46(10) . . . . ?
C2 N4 N5 N6 179.26(7) . . . . ?
N4 N5 N6 C4 -0.60(9) . . . . ?
O1 N1 C1 C2 -1.09(9) . . . . ?
O1 N1 C1 N3 174.05(7) . . . . ?
O3 N3 C1 N1 -156.39(8) . . . . ?
O2 N3 C1 N1 22.23(12) . . . . ?
O3 N3 C1 C2 17.75(12) . . . . ?
O2 N3 C1 C2 -163.63(8) . . . . ?
O1 N2 C2 N4 177.95(7) . . . . ?
O1 N2 C2 C1 -0.24(9) . . . . ?
N5 N4 C2 N2 72.50(10) . . . . ?
C3 N4 C2 N2 -108.92(10) . . . . ?
N5 N4 C2 C1 -109.76(10) . . . . ?
C3 N4 C2 C1 68.83(12) . . . . ?
N1 C1 C2 N2 0.88(10) . . . . ?
N3 C1 C2 N2 -173.74(8) . . . . ?
N1 C1 C2 N4 -177.08(8) . . . . ?
N3 C1 C2 N4 8.29(14) . . . . ?
N5 N4 C3 C4 -0.13(9) . . . . ?
C2 N4 C3 C4 -178.81(8) . . . . ?
N5 N4 C3 C5 -177.86(7) . . . . ?
C2 N4 C3 C5 3.46(13) . . . . ?
N5 N6 C4 C3 0.54(10) . . . . ?
N5 N6 C4 C6 -178.65(7) . . . . ?
N4 C3 C4 N6 -0.24(9) . . . . ?
C5 C3 C4 N6 177.07(8) . . . . ?
N4 C3 C4 C6 178.85(8) . . . . ?
C5 C3 C4 C6 -3.84(15) . . . . ?
N4 C3 C5 O4 -52.63(10) . . . . ?
C4 C3 C5 O4 130.46(9) . . . . ?
N6 C4 C6 O5 78.90(9) . . . . ?
C3 C4 C6 O5 -100.09(10) . . . . ?
